data_7202079
loop_
_publ_author_name
'Hao, Hong-Qing'
'Wang, Jing'
'Liu, Wen-Ting'
'Tong, Ming-Liang'

_publ_section_title
;
 Two 3D hybrid networks of mog and bcu topology constructed with
 copper(I/I,II) halides and N,N&#x2032;-spacers
;
_journal_issue 10
_journal_name_full CrystEngComm
_journal_page_first 1454
_journal_paper_doi 10.1039/b803728k
_journal_volume 10
_journal_year 2008
_chemical_formula_sum 'C68 H74 Cl2 Cu4 N8 O13'
_chemical_formula_weight 1536.41
_chemical_name_systematic
;
?
;
_space_group_IT_number 14
_symmetry_cell_setting monoclinic
_symmetry_space_group_name_Hall '-P 2yn'
_symmetry_space_group_name_H-M 'P 1 21/n 1'
_atom_sites_solution_hydrogens geom
_atom_sites_solution_primary direct
_atom_sites_solution_secondary difmap
_audit_creation_method SHELXL-97
_cell_angle_alpha 90.00
_cell_angle_beta 101.4740(10)
_cell_angle_gamma 90.00
_cell_formula_units_Z 2
_cell_length_a 15.5963(2)
_cell_length_b 9.19440(10)
_cell_length_c 24.2176(2)
_cell_measurement_temperature 150(2)
_cell_volume 3403.37(6)
_computing_cell_refinement
;
CrysAlis RED, Oxford Diffraction Ltd.,
Version 1.171.31.7 (release 18-10-2006 CrysAlis171 .NET)
(compiled Oct 18 2006,16:28:17)
;
_computing_data_collection
;
CrysAlis CCD, Oxford Diffraction Ltd.,
Version 1.171.31.7 (release 18-10-2006 CrysAlis171 .NET)
(compiled Oct 18 2006,16:28:17)
;
_computing_data_reduction
;
CrysAlis RED, Oxford Diffraction Ltd.,
Version 1.171.31.7 (release 18-10-2006 CrysAlis171 .NET)
(compiled Oct 18 2006,16:28:17)
;
_computing_structure_refinement 'SHELXL-97 (Sheldrick, 1997)'
_computing_structure_solution 'SHELXS-97 (Sheldrick, 1990)'
_diffrn_ambient_temperature 150(2)
_diffrn_measured_fraction_theta_full 0.990
_diffrn_measured_fraction_theta_max 0.990
_diffrn_measurement_device_type 'Gemini S Ultra'
_diffrn_measurement_method '\w and \p scan'
_diffrn_radiation_monochromator graphite
_diffrn_radiation_source 'fine-focus sealed tube'
_diffrn_radiation_type CuK\a
_diffrn_radiation_wavelength 1.54178
_diffrn_reflns_av_R_equivalents 0.0216
_diffrn_reflns_av_sigmaI/netI 0.0261
_diffrn_reflns_limit_h_max 17
_diffrn_reflns_limit_h_min -17
_diffrn_reflns_limit_k_max 9
_diffrn_reflns_limit_k_min -10
_diffrn_reflns_limit_l_max 27
_diffrn_reflns_limit_l_min -20
_diffrn_reflns_number 17281
_diffrn_reflns_theta_full 59.96
_diffrn_reflns_theta_max 59.96
_diffrn_reflns_theta_min 3.72
_exptl_absorpt_coefficient_mu 2.695
_exptl_absorpt_correction_T_max 0.9235
_exptl_absorpt_correction_T_min 0.6880
_exptl_absorpt_correction_type multi-scan
_exptl_absorpt_process_details
;
CrysAlis RED, Oxford Diffraction Ltd.,
Version 1.171.31.7 (release 18-10-2006 CrysAlis171 .NET)
(compiled Oct 18 2006,16:28:17)
Empirical absorption correction using spherical harmonics,
implemented in SCALE3 ABSPACK scaling algorithm.
;
_exptl_crystal_density_diffrn 1.499
_exptl_crystal_density_method 'not measured'
_exptl_crystal_F_000 1584
_exptl_crystal_size_max 0.15
_exptl_crystal_size_mid 0.12
_exptl_crystal_size_min 0.03
_refine_diff_density_max 0.720
_refine_diff_density_min -1.118
_refine_diff_density_rms 0.063
_refine_ls_extinction_method none
_refine_ls_goodness_of_fit_ref 1.109
_refine_ls_hydrogen_treatment geom
_refine_ls_matrix_type full
_refine_ls_number_parameters 523
_refine_ls_number_reflns 5008
_refine_ls_number_restraints 159
_refine_ls_restrained_S_all 1.555
_refine_ls_R_factor_all 0.0600
_refine_ls_R_factor_gt 0.0456
_refine_ls_shift/su_max 0.000
_refine_ls_shift/su_mean 0.000
_refine_ls_structure_factor_coef Fsqd
_refine_ls_weighting_details 'calc w=1/[\s^2^(Fo^2^)+(0.0749P)^2^+1.7590P] where P=(Fo^2^+2Fc^2^)/3'
_refine_ls_weighting_scheme calc
_refine_ls_wR_factor_gt 0.1245
_refine_ls_wR_factor_ref 0.1311
_reflns_number_gt 3770
_reflns_number_total 5008
_reflns_threshold_expression >2sigma(I)
_cod_data_source_file b803728k.txt
_cod_data_source_block complex2
_cod_original_sg_symbol_H-M P2(1)/n
_cod_database_code 7202079

loop_
_symmetry_equiv_pos_as_xyz
'x, y, z'
'-x+1/2, y+1/2, -z+1/2'
'-x, -y, -z'
'x-1/2, -y-1/2, z-1/2'

loop_
_atom_site_label
_atom_site_type_symbol
_atom_site_fract_x
_atom_site_fract_y
_atom_site_fract_z
_atom_site_U_iso_or_equiv
_atom_site_adp_type
_atom_site_occupancy
_atom_site_symmetry_multiplicity
_atom_site_calc_flag
_atom_site_refinement_flags
_atom_site_disorder_assembly
_atom_site_disorder_group
Cu1 Cu 0.37434(8) 0.51657(10) -0.02292(4) 0.0745(4) Uani 1 1 d . . .
Cu2 Cu 0.32090(6) 0.27647(8) 0.04411(3) 0.0454(3) Uani 1 1 d . . .
Cl1 Cl 0.47531(9) 0.34615(13) 0.04260(5) 0.0424(3) Uani 1 1 d . . .
N1 N 0.3406(4) 0.6626(5) 0.0274(2) 0.0604(15) Uani 1 1 d . . .
N2 N 0.2042(3) 0.8800(4) 0.39180(16) 0.0346(10) Uani 1 1 d . . .
N3 N 0.2986(3) 0.1277(4) -0.01247(16) 0.0381(10) Uani 1 1 d . . .
N4 N 0.1588(3) -0.0786(5) -0.40371(17) 0.0435(11) Uani 1 1 d . . .
C1 C 0.2594(5) 0.6776(7) 0.0349(3) 0.0671(19) Uani 1 1 d . . .
H1 H 0.2171 0.6154 0.0152 0.080 Uiso 1 1 calc R . .
C2 C 0.2328(5) 0.7809(7) 0.0704(3) 0.0645(18) Uani 1 1 d . . .
H2 H 0.1747 0.7866 0.0740 0.077 Uiso 1 1 calc R . .
C3 C 0.2944(5) 0.8736(6) 0.1000(2) 0.0516(16) Uani 1 1 d . . .
C4 C 0.3787(5) 0.8566(7) 0.0924(3) 0.0629(18) Uani 1 1 d . . .
H4 H 0.4227 0.9163 0.1118 0.075 Uiso 1 1 calc R . .
C5 C 0.3989(5) 0.7524(7) 0.0563(3) 0.066(2) Uani 1 1 d . . .
H5 H 0.4566 0.7446 0.0520 0.079 Uiso 1 1 calc R . .
C6 C 0.2704(5) 0.9902(6) 0.1377(2) 0.0553(16) Uani 1 1 d U . .
H6A H 0.2156 1.0345 0.1195 0.066 Uiso 1 1 calc R . .
H6B H 0.3150 1.0652 0.1430 0.066 Uiso 1 1 calc R . .
C7 C 0.2611(4) 0.9316(6) 0.1953(2) 0.0424(13) Uani 1 1 d . . .
H7A H 0.3139 0.8793 0.2121 0.051 Uiso 1 1 calc R . .
H7B H 0.2125 0.8640 0.1906 0.051 Uiso 1 1 calc R . .
C8 C 0.2457(4) 1.0550(5) 0.2344(2) 0.0433(13) Uani 1 1 d . . .
H8A H 0.2957 1.1199 0.2404 0.052 Uiso 1 1 calc R . .
H8B H 0.1947 1.1104 0.2165 0.052 Uiso 1 1 calc R . .
C9 C 0.2317(3) 0.9999(5) 0.2905(2) 0.0342(11) Uani 1 1 d . . .
C10 C 0.1527(3) 1.0123(6) 0.3066(2) 0.0389(12) Uani 1 1 d . . .
H10 H 0.1069 1.0622 0.2840 0.047 Uiso 1 1 calc R . .
C11 C 0.1417(4) 0.9501(6) 0.3565(2) 0.0405(12) Uani 1 1 d . . .
H11 H 0.0870 0.9578 0.3661 0.049 Uiso 1 1 calc R . .
C12 C 0.2823(4) 0.8733(6) 0.3771(2) 0.0436(13) Uani 1 1 d . . .
H12 H 0.3282 0.8278 0.4014 0.052 Uiso 1 1 calc R . .
C13 C 0.2975(4) 0.9306(6) 0.3278(2) 0.0449(13) Uani 1 1 d . . .
H13 H 0.3529 0.9227 0.3194 0.054 Uiso 1 1 calc R . .
C14 C 0.3636(4) 0.0723(6) -0.0345(2) 0.0468(14) Uani 1 1 d . . .
H14 H 0.4193 0.1113 -0.0232 0.056 Uiso 1 1 calc R . .
C15 C 0.3525(4) -0.0388(6) -0.0729(2) 0.0463(14) Uani 1 1 d . . .
H15 H 0.4001 -0.0737 -0.0867 0.056 Uiso 1 1 calc R . .
C16 C 0.2704(4) -0.0994(5) -0.0913(2) 0.0396(12) Uani 1 1 d . . .
C17 C 0.2034(4) -0.0418(6) -0.0692(2) 0.0497(14) Uani 1 1 d . . .
H17 H 0.1470 -0.0779 -0.0806 0.060 Uiso 1 1 calc R . .
C18 C 0.2190(4) 0.0692(6) -0.0302(2) 0.0479(14) Uani 1 1 d . . .
H18 H 0.1724 0.1050 -0.0156 0.057 Uiso 1 1 calc R . .
C19 C 0.2568(4) -0.2188(5) -0.1347(2) 0.0460(14) Uani 1 1 d . . .
H19A H 0.2085 -0.2799 -0.1291 0.055 Uiso 1 1 calc R . .
H19B H 0.3089 -0.2787 -0.1299 0.055 Uiso 1 1 calc R . .
C20 C 0.2370(4) -0.1565(5) -0.19425(19) 0.0379(12) Uani 1 1 d . . .
H20A H 0.2843 -0.0923 -0.1991 0.046 Uiso 1 1 calc R . .
H20B H 0.1838 -0.0993 -0.1992 0.046 Uiso 1 1 calc R . .
C21 C 0.2261(4) -0.2755(6) -0.2394(2) 0.0424(13) Uani 1 1 d . . .
H21A H 0.2803 -0.3296 -0.2358 0.051 Uiso 1 1 calc R . .
H21B H 0.1807 -0.3426 -0.2336 0.051 Uiso 1 1 calc R . .
C22 C 0.2024(3) -0.2120(5) -0.2974(2) 0.0347(11) Uani 1 1 d . . .
C23 C 0.2622(4) -0.1990(7) -0.3323(2) 0.0511(15) Uani 1 1 d . . .
H23 H 0.3186 -0.2353 -0.3209 0.061 Uiso 1 1 calc R . .
C24 C 0.2381(4) -0.1324(7) -0.3841(2) 0.0548(17) Uani 1 1 d . . .
H24 H 0.2798 -0.1246 -0.4066 0.066 Uiso 1 1 calc R . .
C25 C 0.1015(4) -0.0913(6) -0.3698(2) 0.0434(13) Uani 1 1 d . . .
H25 H 0.0454 -0.0551 -0.3824 0.052 Uiso 1 1 calc R . .
C26 C 0.1203(3) -0.1544(6) -0.3176(2) 0.0411(12) Uani 1 1 d . . .
H26 H 0.0777 -0.1585 -0.2957 0.049 Uiso 1 1 calc R . .
O1W O 0.0404(4) 0.1042(6) 0.0444(2) 0.0962(17) Uani 1 1 d . . .
O2W O 0.0025(7) 0.2999(10) -0.0313(3) 0.072(3) Uani 0.50 1 d P A 1
O3W O 0.0920(5) 0.5489(9) -0.0384(3) 0.058(2) Uani 0.50 1 d P B 1
O1 O 0.0116(5) 0.6864(9) -0.1341(3) 0.0480(19) Uani 0.50 1 d PDU C 1
O2 O -0.0022(5) 0.7863(8) -0.2189(3) 0.0430(18) Uani 0.50 1 d PDU C 1
O3 O -0.0140(6) 0.1324(8) -0.1284(3) 0.061(2) Uani 0.50 1 d PDU C 1
O4 O 0.0194(6) 0.0102(7) -0.1980(3) 0.053(2) Uani 0.50 1 d PDU C 1
C27 C 0.0082(6) 0.5271(7) -0.2129(3) 0.032(2) Uani 0.50 1 d PD C 1
C28 C 0.0101(3) 0.4026(4) -0.18122(17) 0.0364(12) Uani 0.50 1 d PD C 1
H28 H 0.0146 0.4079 -0.1424 0.044 Uiso 0.50 1 calc PR C 1
C29 C 0.0053(6) 0.2713(6) -0.2079(3) 0.033(2) Uani 0.50 1 d PD C 1
C30 C 0.0137(6) 0.2585(8) -0.2625(3) 0.036(2) Uani 0.50 1 d PD C 1
H30 H 0.0182 0.1676 -0.2785 0.043 Uiso 0.50 1 calc PR C 1
C31 C 0.0154(7) 0.3833(8) -0.2934(3) 0.044(3) Uani 0.50 1 d PD C 1
H31 H 0.0184 0.3772 -0.3313 0.053 Uiso 0.50 1 calc PR C 1
C32 C 0.0127(7) 0.5166(8) -0.2687(3) 0.038(2) Uani 0.50 1 d PD C 1
H32 H 0.0139 0.6006 -0.2899 0.045 Uiso 0.50 1 calc PR C 1
C33 C 0.0113(3) 0.6753(5) -0.1821(2) 0.0402(13) Uani 0.50 1 d PD C 1
C34 C 0.0071(4) 0.1210(7) -0.1806(2) 0.067(2) Uani 0.50 1 d PD C 1
O4W O 0.0177(10) 0.3256(15) -0.3365(6) 0.127(5) Uani 0.50 1 d P D 2
O1' O 0.0014(6) 0.6830(10) -0.2300(4) 0.061(2) Uani 0.50 1 d PDU E 2
O2' O 0.0245(6) 0.7863(9) -0.1453(3) 0.055(2) Uani 0.50 1 d PDU E 2
O3' O 0.0272(6) 0.1341(8) -0.2332(3) 0.060(2) Uani 0.50 1 d PDU E 2
O4' O -0.0087(6) 0.0098(8) -0.1658(4) 0.047(2) Uani 0.50 1 d PDU E 2
C27' C 0.0224(6) 0.5283(8) -0.1487(3) 0.035(2) Uani 0.50 1 d PD E 2
C28' C 0.0101(3) 0.4026(4) -0.18122(17) 0.0364(12) Uani 0.50 1 d PD E 2
H28' H -0.0011 0.4066 -0.2204 0.044 Uiso 0.50 1 calc PR E 2
C29' C 0.0153(6) 0.2736(7) -0.1533(3) 0.038(2) Uani 0.50 1 d PD E 2
C30' C 0.0181(7) 0.2619(9) -0.0964(3) 0.043(3) Uani 0.50 1 d PD E 2
H30' H 0.0142 0.1716 -0.0797 0.051 Uiso 0.50 1 calc PR E 2
C31' C 0.0268(7) 0.3869(8) -0.0649(4) 0.043(3) Uani 0.50 1 d PD E 2
H31' H 0.0313 0.3819 -0.0260 0.051 Uiso 0.50 1 calc PR E 2
C32' C 0.0288(6) 0.5211(8) -0.0910(3) 0.038(2) Uani 0.50 1 d PD E 2
H32' H 0.0345 0.6060 -0.0697 0.046 Uiso 0.50 1 calc PR E 2
C33' C 0.0113(3) 0.6753(5) -0.1821(2) 0.0402(13) Uani 0.50 1 d PD E 2
C34' C 0.0071(4) 0.1210(7) -0.1806(2) 0.067(2) Uani 0.50 1 d PD E 2

loop_
_atom_site_aniso_label
_atom_site_aniso_U_11
_atom_site_aniso_U_22
_atom_site_aniso_U_33
_atom_site_aniso_U_23
_atom_site_aniso_U_13
_atom_site_aniso_U_12
Cu1 0.1469(10) 0.0456(6) 0.0427(5) -0.0002(4) 0.0468(6) 0.0209(6)
Cu2 0.0715(6) 0.0398(5) 0.0256(4) -0.0027(3) 0.0111(3) 0.0075(4)
Cl1 0.0587(8) 0.0378(7) 0.0366(7) -0.0065(5) 0.0236(6) -0.0043(6)
N1 0.115(5) 0.040(3) 0.037(3) 0.013(2) 0.041(3) 0.030(3)
N2 0.043(3) 0.034(2) 0.029(2) -0.0023(18) 0.0130(19) -0.0011(19)
N3 0.051(3) 0.037(2) 0.026(2) 0.0018(18) 0.0070(19) 0.004(2)
N4 0.058(3) 0.041(3) 0.036(2) -0.009(2) 0.022(2) -0.014(2)
C1 0.109(6) 0.051(4) 0.043(4) 0.003(3) 0.020(4) 0.020(4)
C2 0.090(5) 0.053(4) 0.057(4) 0.003(3) 0.027(4) 0.025(4)
C3 0.097(5) 0.032(3) 0.036(3) 0.013(2) 0.037(3) 0.017(3)
C4 0.100(5) 0.052(4) 0.048(4) 0.001(3) 0.043(4) 0.006(3)
C5 0.111(6) 0.052(4) 0.049(4) 0.006(3) 0.049(4) 0.021(4)
C6 0.094(5) 0.036(3) 0.047(3) 0.007(3) 0.039(3) 0.018(3)
C7 0.063(4) 0.034(3) 0.036(3) 0.003(2) 0.024(3) 0.005(3)
C8 0.062(4) 0.032(3) 0.044(3) 0.002(2) 0.029(3) 0.000(2)
C9 0.046(3) 0.029(3) 0.031(3) -0.004(2) 0.017(2) -0.003(2)
C10 0.040(3) 0.047(3) 0.032(3) 0.002(2) 0.012(2) 0.004(2)
C11 0.045(3) 0.049(3) 0.032(3) 0.003(2) 0.017(2) 0.005(3)
C12 0.043(3) 0.043(3) 0.042(3) 0.004(2) 0.002(2) -0.002(2)
C13 0.038(3) 0.047(3) 0.053(3) 0.004(3) 0.019(3) -0.003(3)
C14 0.052(4) 0.046(3) 0.041(3) -0.013(3) 0.006(3) 0.000(3)
C15 0.054(4) 0.048(3) 0.037(3) -0.010(3) 0.009(2) 0.004(3)
C16 0.060(4) 0.031(3) 0.026(2) 0.007(2) 0.003(2) 0.001(3)
C17 0.052(4) 0.047(3) 0.049(3) -0.005(3) 0.008(3) -0.007(3)
C18 0.056(4) 0.044(3) 0.046(3) -0.002(3) 0.017(3) 0.002(3)
C19 0.067(4) 0.029(3) 0.037(3) 0.000(2) 0.000(3) -0.001(3)
C20 0.051(3) 0.029(3) 0.033(3) -0.001(2) 0.006(2) 0.001(2)
C21 0.049(3) 0.034(3) 0.040(3) -0.008(2) 0.000(2) 0.004(2)
C22 0.037(3) 0.033(3) 0.034(3) -0.011(2) 0.006(2) -0.002(2)
C23 0.034(3) 0.064(4) 0.057(4) -0.025(3) 0.012(3) -0.005(3)
C24 0.060(4) 0.065(4) 0.050(4) -0.026(3) 0.036(3) -0.027(3)
C25 0.046(3) 0.048(3) 0.040(3) 0.007(2) 0.017(2) 0.003(3)
C26 0.039(3) 0.051(3) 0.037(3) 0.005(2) 0.017(2) 0.005(3)
O1W 0.094(4) 0.103(4) 0.104(4) -0.032(3) 0.051(3) -0.012(3)
O2W 0.118(8) 0.060(6) 0.045(5) -0.002(4) 0.031(5) -0.002(5)
O3W 0.059(5) 0.066(5) 0.045(5) -0.007(4) 0.000(4) -0.004(4)
O1 0.070(6) 0.041(5) 0.034(5) -0.012(4) 0.013(4) -0.003(4)
O2 0.059(5) 0.029(4) 0.042(4) -0.001(4) 0.012(3) -0.001(4)
O3 0.092(6) 0.040(5) 0.052(5) -0.002(4) 0.019(4) 0.000(4)
O4 0.091(7) 0.030(5) 0.040(5) -0.004(4) 0.020(4) 0.012(4)
C27 0.028(5) 0.035(6) 0.035(5) 0.000(4) 0.010(4) -0.004(4)
C28 0.040(3) 0.036(3) 0.033(3) -0.004(2) 0.009(2) 0.000(2)
C29 0.030(5) 0.024(5) 0.042(6) 0.002(4) 0.004(4) 0.002(4)
C30 0.042(6) 0.031(6) 0.037(6) -0.011(5) 0.010(4) -0.004(4)
C31 0.065(7) 0.051(7) 0.021(5) -0.015(5) 0.017(5) -0.014(6)
C32 0.045(6) 0.035(6) 0.035(6) 0.005(5) 0.013(4) -0.004(5)
C33 0.042(3) 0.032(3) 0.050(4) -0.005(3) 0.016(3) -0.007(2)
C34 0.040(4) 0.082(6) 0.072(5) -0.026(5) -0.008(3) 0.000(4)
O4W 0.173(14) 0.111(10) 0.098(9) 0.013(8) 0.030(9) -0.039(10)
O1' 0.089(7) 0.052(6) 0.044(5) 0.000(4) 0.019(4) -0.020(5)
O2' 0.083(6) 0.030(4) 0.048(5) -0.003(4) 0.002(4) -0.004(4)
O3' 0.073(6) 0.042(5) 0.071(6) -0.017(4) 0.024(4) -0.018(4)
O4' 0.070(6) 0.019(4) 0.056(5) 0.000(4) 0.021(4) -0.011(4)
C27' 0.030(5) 0.037(6) 0.038(6) -0.004(4) 0.011(4) -0.004(4)
C28' 0.040(3) 0.036(3) 0.033(3) -0.004(2) 0.009(2) 0.000(2)
C29' 0.034(6) 0.036(6) 0.049(7) -0.006(5) 0.016(5) -0.003(4)
C30' 0.041(6) 0.036(6) 0.053(7) -0.001(5) 0.014(5) 0.001(5)
C31' 0.054(7) 0.035(6) 0.042(6) -0.004(5) 0.018(5) 0.004(5)
C32' 0.039(6) 0.034(6) 0.042(6) -0.009(5) 0.010(5) 0.001(4)
C33' 0.042(3) 0.032(3) 0.050(4) -0.005(3) 0.016(3) -0.007(2)
C34' 0.040(4) 0.082(6) 0.072(5) -0.026(5) -0.008(3) 0.000(4)

loop_
_atom_type_symbol
_atom_type_description
_atom_type_scat_dispersion_real
_atom_type_scat_dispersion_imag
_atom_type_scat_source
C C 0.0181 0.0091 'International Tables Vol C Tables 4.2.6.8 and 6.1.1.4'
H H 0.0000 0.0000 'International Tables Vol C Tables 4.2.6.8 and 6.1.1.4'
N N 0.0311 0.0180 'International Tables Vol C Tables 4.2.6.8 and 6.1.1.4'
O O 0.0492 0.0322 'International Tables Vol C Tables 4.2.6.8 and 6.1.1.4'
Cl Cl 0.3639 0.7018 'International Tables Vol C Tables 4.2.6.8 and 6.1.1.4'
Cu Cu -1.9646 0.5888 'International Tables Vol C Tables 4.2.6.8 and 6.1.1.4'

loop_
_geom_angle_atom_site_label_1
_geom_angle_atom_site_label_2
_geom_angle_atom_site_label_3
_geom_angle
_geom_angle_site_symmetry_1
_geom_angle_site_symmetry_3
_geom_angle_publ_flag
N1 Cu1 N4 145.0(2) . 2_554 ?
N1 Cu1 Cl1 104.16(15) . . ?
N4 Cu1 Cl1 108.06(13) 2_554 . ?
N1 Cu1 Cu2 91.74(15) . . ?
N4 Cu1 Cu2 96.44(13) 2_554 . ?
Cl1 Cu1 Cu2 53.43(4) . . ?
N3 Cu2 N2 153.02(18) . 2_545 ?
N3 Cu2 Cl1 102.14(14) . . ?
N2 Cu2 Cl1 103.64(13) 2_545 . ?
N3 Cu2 Cu1 99.84(12) . . ?
N2 Cu2 Cu1 101.41(12) 2_545 . ?
Cl1 Cu2 Cu1 54.75(4) . . ?
Cu2 Cl1 Cu1 71.82(5) . . ?
C5 N1 C1 116.1(5) . . ?
C5 N1 Cu1 121.1(5) . . ?
C1 N1 Cu1 122.8(5) . . ?
C11 N2 C12 116.3(4) . . ?
C11 N2 Cu2 121.2(3) . 2 ?
C12 N2 Cu2 122.2(3) . 2 ?
C14 N3 C18 116.5(4) . . ?
C14 N3 Cu2 120.9(4) . . ?
C18 N3 Cu2 122.6(4) . . ?
C24 N4 C25 115.9(5) . . ?
C24 N4 Cu1 123.3(4) . 2_544 ?
C25 N4 Cu1 120.7(4) . 2_544 ?
N1 C1 C2 124.3(7) . . ?
N1 C1 H1 117.8 . . ?
C2 C1 H1 117.8 . . ?
C3 C2 C1 118.7(7) . . ?
C3 C2 H2 120.6 . . ?
C1 C2 H2 120.6 . . ?
C4 C3 C2 116.6(5) . . ?
C4 C3 C6 121.6(6) . . ?
C2 C3 C6 121.8(6) . . ?
C3 C4 C5 120.8(7) . . ?
C3 C4 H4 119.6 . . ?
C5 C4 H4 119.6 . . ?
N1 C5 C4 123.5(7) . . ?
N1 C5 H5 118.3 . . ?
C4 C5 H5 118.3 . . ?
C3 C6 C7 112.5(4) . . ?
C3 C6 H6A 109.1 . . ?
C7 C6 H6A 109.1 . . ?
C3 C6 H6B 109.1 . . ?
C7 C6 H6B 109.1 . . ?
H6A C6 H6B 107.8 . . ?
C6 C7 C8 111.1(4) . . ?
C6 C7 H7A 109.4 . . ?
C8 C7 H7A 109.4 . . ?
C6 C7 H7B 109.4 . . ?
C8 C7 H7B 109.4 . . ?
H7A C7 H7B 108.0 . . ?
C9 C8 C7 112.2(4) . . ?
C9 C8 H8A 109.2 . . ?
C7 C8 H8A 109.2 . . ?
C9 C8 H8B 109.2 . . ?
C7 C8 H8B 109.2 . . ?
H8A C8 H8B 107.9 . . ?
C10 C9 C13 116.4(4) . . ?
C10 C9 C8 121.9(5) . . ?
C13 C9 C8 121.7(5) . . ?
C9 C10 C11 119.4(5) . . ?
C9 C10 H10 120.3 . . ?
C11 C10 H10 120.3 . . ?
N2 C11 C10 124.2(5) . . ?
N2 C11 H11 117.9 . . ?
C10 C11 H11 117.9 . . ?
N2 C12 C13 122.6(5) . . ?
N2 C12 H12 118.7 . . ?
C13 C12 H12 118.7 . . ?
C12 C13 C9 121.0(5) . . ?
C12 C13 H13 119.5 . . ?
C9 C13 H13 119.5 . . ?
N3 C14 C15 123.5(5) . . ?
N3 C14 H14 118.2 . . ?
C15 C14 H14 118.2 . . ?
C14 C15 C16 120.2(5) . . ?
C14 C15 H15 119.9 . . ?
C16 C15 H15 119.9 . . ?
C17 C16 C15 116.5(5) . . ?
C17 C16 C19 122.8(5) . . ?
C15 C16 C19 120.7(5) . . ?
C16 C17 C18 120.6(5) . . ?
C16 C17 H17 119.7 . . ?
C18 C17 H17 119.7 . . ?
N3 C18 C17 122.8(5) . . ?
N3 C18 H18 118.6 . . ?
C17 C18 H18 118.6 . . ?
C16 C19 C20 111.1(4) . . ?
C16 C19 H19A 109.4 . . ?
C20 C19 H19A 109.4 . . ?
C16 C19 H19B 109.4 . . ?
C20 C19 H19B 109.4 . . ?
H19A C19 H19B 108.0 . . ?
C19 C20 C21 112.3(4) . . ?
C19 C20 H20A 109.1 . . ?
C21 C20 H20A 109.1 . . ?
C19 C20 H20B 109.1 . . ?
C21 C20 H20B 109.1 . . ?
H20A C20 H20B 107.9 . . ?
C22 C21 C20 111.2(4) . . ?
C22 C21 H21A 109.4 . . ?
C20 C21 H21A 109.4 . . ?
C22 C21 H21B 109.4 . . ?
C20 C21 H21B 109.4 . . ?
H21A C21 H21B 108.0 . . ?
C26 C22 C23 116.0(5) . . ?
C26 C22 C21 121.4(4) . . ?
C23 C22 C21 122.4(5) . . ?
C24 C23 C22 120.0(5) . . ?
C24 C23 H23 120.0 . . ?
C22 C23 H23 120.0 . . ?
N4 C24 C23 123.7(5) . . ?
N4 C24 H24 118.1 . . ?
C23 C24 H24 118.1 . . ?
N4 C25 C26 124.1(5) . . ?
N4 C25 H25 118.0 . . ?
C26 C25 H25 118.0 . . ?
C25 C26 C22 120.2(5) . . ?
C25 C26 H26 119.9 . . ?
C22 C26 H26 119.9 . . ?
C32 C27 C28 119.5(5) . . ?
C32 C27 C33 122.3(5) . . ?
C28 C27 C33 117.9(5) . . ?
C29 C28 C27 118.7(4) . . ?
C29 C28 H28 120.7 . . ?
C27 C28 H28 120.7 . . ?
C30 C29 C28 122.0(5) . . ?
C30 C29 C34 110.2(5) . . ?
C28 C29 C34 126.9(5) . . ?
C29 C30 C31 118.2(5) . . ?
C29 C30 H30 120.9 . . ?
C31 C30 H30 120.9 . . ?
C32 C31 C30 120.4(5) . . ?
C32 C31 H31 119.8 . . ?
C30 C31 H31 119.8 . . ?
C31 C32 C27 120.4(5) . . ?
C31 C32 H32 119.8 . . ?
C27 C32 H32 119.8 . . ?
O1 C33 O2 124.3(7) . . ?
O1 C33 C27 123.4(6) . . ?
O2 C33 C27 111.3(5) . . ?
O4 C34 O3 120.1(8) . . ?
O4 C34 C29 129.8(7) . . ?
O3 C34 C29 110.0(5) . . ?
C31' C30' C29' 118.2(7) . . ?
C31' C30' H30' 120.9 . . ?
C29' C30' H30' 120.9 . . ?
C30' C31' C32' 119.9(7) . . ?
C30' C31' H31' 120.0 . . ?
C32' C31' H31' 120.0 . . ?
C27' C32' C31' 119.9(7) . . ?
C27' C32' H32' 120.0 . . ?
C31' C32' H32' 120.0 . . ?

loop_
_geom_bond_atom_site_label_1
_geom_bond_atom_site_label_2
_geom_bond_distance
_geom_bond_site_symmetry_2
_geom_bond_publ_flag
Cu1 N1 1.955(5) . ?
Cu1 N4 1.956(4) 2_554 ?
Cu1 Cl1 2.5414(17) . ?
Cu1 Cu2 2.9566(12) . ?
Cu2 N3 1.918(4) . ?
Cu2 N2 1.926(4) 2_545 ?
Cu2 Cl1 2.4994(15) . ?
N1 C5 1.320(9) . ?
N1 C1 1.321(9) . ?
N2 C11 1.328(6) . ?
N2 C12 1.337(7) . ?
N2 Cu2 1.926(4) 2 ?
N3 C14 1.336(7) . ?
N3 C18 1.344(7) . ?
N4 C24 1.329(8) . ?
N4 C25 1.333(6) . ?
N4 Cu1 1.956(4) 2_544 ?
C1 C2 1.398(9) . ?
C1 H1 0.9300 . ?
C2 C3 1.374(9) . ?
C2 H2 0.9300 . ?
C3 C4 1.372(9) . ?
C3 C6 1.503(7) . ?
C4 C5 1.375(8) . ?
C4 H4 0.9300 . ?
C5 H5 0.9300 . ?
C6 C7 1.528(7) . ?
C6 H6A 0.9700 . ?
C6 H6B 0.9700 . ?
C7 C8 1.528(7) . ?
C7 H7A 0.9700 . ?
C7 H7B 0.9700 . ?
C8 C9 1.506(7) . ?
C8 H8A 0.9700 . ?
C8 H8B 0.9700 . ?
C9 C10 1.369(7) . ?
C9 C13 1.381(7) . ?
C10 C11 1.380(7) . ?
C10 H10 0.9300 . ?
C11 H11 0.9300 . ?
C12 C13 1.367(7) . ?
C12 H12 0.9300 . ?
C13 H13 0.9300 . ?
C14 C15 1.369(7) . ?
C14 H14 0.9300 . ?
C15 C16 1.386(8) . ?
C15 H15 0.9300 . ?
C16 C17 1.371(8) . ?
C16 C19 1.504(7) . ?
C17 C18 1.378(8) . ?
C17 H17 0.9300 . ?
C18 H18 0.9300 . ?
C19 C20 1.526(7) . ?
C19 H19A 0.9700 . ?
C19 H19B 0.9700 . ?
C20 C21 1.532(7) . ?
C20 H20A 0.9700 . ?
C20 H20B 0.9700 . ?
C21 C22 1.497(7) . ?
C21 H21A 0.9700 . ?
C21 H21B 0.9700 . ?
C22 C26 1.382(7) . ?
C22 C23 1.384(7) . ?
C23 C24 1.379(9) . ?
C23 H23 0.9300 . ?
C24 H24 0.9300 . ?
C25 C26 1.368(7) . ?
C25 H25 0.9300 . ?
C26 H26 0.9300 . ?
O1 C33 1.166(9) . ?
O2 C33 1.343(9) . ?
O3 C34 1.371(8) . ?
O4 C34 1.134(8) . ?
C27 C32 1.371(8) . ?
C27 C28 1.375(7) . ?
C27 C33 1.549(8) . ?
C28 C29 1.364(6) . ?
C28 H28 0.9300 . ?
C29 C30 1.360(8) . ?
C29 C34 1.530(8) . ?
C30 C31 1.373(8) . ?
C30 H30 0.9300 . ?
C31 C32 1.367(8) . ?
C31 H31 0.9300 . ?
C32 H32 0.9300 . ?
C27' C32' 1.381(8) . ?
C29' C30' 1.375(8) . ?
C30' C31' 1.372(8) . ?
C30' H30' 0.9300 . ?
C31' C32' 1.391(8) . ?
C31' H31' 0.9300 . ?
C32' H32' 0.9300 . ?
